data_7044693
loop_
_publ_author_name
'Li, Zhongyi'
'Xu, Ya-Lan'
'Zhang, Xiangfei'
'Zhai, Bin'
'Zhang, Fuli'
'Zhang, Jian-Jun'
'Zhang, Chi'
'Li, Suzhi'
'Cao, Guangxiu'

_publ_section_title
;
 Four one-dimensional lanthanide-phenylacetate polymers exhibiting
 luminescence and magnetic cooling/spin-glass behavior
;
_journal_name_full 'Dalton Transactions'
_journal_paper_doi 10.1039/C7DT03562D
_journal_year 2017
_chemical_formula_sum 'C24 H23 Eu O7'
_chemical_formula_weight 575.38
_space_group_crystal_system orthorhombic
_space_group_IT_number 62
_space_group_name_Hall '-P 2ac 2n'
_space_group_name_H-M_alt 'P n m a'
_symmetry_space_group_name_Hall '-P 2ac 2n'
_symmetry_space_group_name_H-M 'P n m a'
_atom_sites_solution_hydrogens mixed
_audit_creation_method SHELXL-2016/6
_audit_update_record
;
2017-09-14 deposited with the CCDC.
2017-11-07 downloaded from the CCDC.
;
_cell_angle_alpha 90
_cell_angle_beta 90
_cell_angle_gamma 90
_cell_formula_units_Z 4
_cell_length_a 7.8984(12)
_cell_length_b 20.324(3)
_cell_length_c 13.907(2)
_cell_measurement_reflns_used 9452
_cell_measurement_temperature 299(2)
_cell_measurement_theta_max 27.52
_cell_measurement_theta_min 2.97
_cell_volume 2232.5(6)
_computing_cell_refinement 'Bruker SAINT'
_computing_data_collection 'Bruker APEX2'
_computing_data_reduction 'Bruker SAINT'
_computing_molecular_graphics 'Bruker SHELXTL'
_computing_publication_material 'Bruker SHELXTL'
_computing_structure_refinement 'SHELXL-2016/6 (Sheldrick, 2016)'
_computing_structure_solution 'SHELXT 2014/4 (Sheldrick, 2014)'
_diffrn_ambient_temperature 299(2)
_diffrn_measured_fraction_theta_full 0.998
_diffrn_measured_fraction_theta_max 0.998
_diffrn_measurement_device_type 'Bruker APEX-II CCD'
_diffrn_measurement_method '\f and \w scans'
_diffrn_radiation_type MoK\a
_diffrn_radiation_wavelength 0.71073
_diffrn_reflns_av_R_equivalents 0.0493
_diffrn_reflns_av_unetI/netI 0.0147
_diffrn_reflns_Laue_measured_fraction_full 0.998
_diffrn_reflns_Laue_measured_fraction_max 0.998
_diffrn_reflns_limit_h_max 9
_diffrn_reflns_limit_h_min -9
_diffrn_reflns_limit_k_max 24
_diffrn_reflns_limit_k_min -24
_diffrn_reflns_limit_l_max 16
_diffrn_reflns_limit_l_min -16
_diffrn_reflns_number 40918
_diffrn_reflns_point_group_measured_fraction_full 0.998
_diffrn_reflns_point_group_measured_fraction_max 0.998
_diffrn_reflns_theta_full 24.999
_diffrn_reflns_theta_max 24.999
_diffrn_reflns_theta_min 2.966
_exptl_absorpt_coefficient_mu 2.852
_exptl_absorpt_correction_T_max 0.7456
_exptl_absorpt_correction_T_min 0.5624
_exptl_absorpt_correction_type multi-scan
_exptl_absorpt_process_details 'SADABS (Sheldrick,1996)'
_exptl_crystal_colour colorless
_exptl_crystal_density_diffrn 1.712
_exptl_crystal_description needle
_exptl_crystal_F_000 1144
_exptl_crystal_size_max 0.28
_exptl_crystal_size_mid 0.08
_exptl_crystal_size_min 0.07
_refine_diff_density_max 0.366
_refine_diff_density_min -0.698
_refine_diff_density_rms 0.078
_refine_ls_extinction_method none
_refine_ls_goodness_of_fit_ref 1.044
_refine_ls_hydrogen_treatment mixed
_refine_ls_matrix_type full
_refine_ls_number_parameters 163
_refine_ls_number_reflns 2021
_refine_ls_number_restraints 2
_refine_ls_restrained_S_all 1.044
_refine_ls_R_factor_all 0.0238
_refine_ls_R_factor_gt 0.0194
_refine_ls_shift/su_max 0.001
_refine_ls_shift/su_mean 0.000
_refine_ls_structure_factor_coef Fsqd
_refine_ls_weighting_details 'w=1/[\s^2^(Fo^2^)+(0.0239P)^2^+3.2622P] where P=(Fo^2^+2Fc^2^)/3'
_refine_ls_weighting_scheme calc
_refine_ls_wR_factor_gt 0.0448
_refine_ls_wR_factor_ref 0.0469
_reflns_Friedel_coverage 0.000
_reflns_number_gt 1851
_reflns_number_total 2021
_reflns_threshold_expression 'I > 2\s(I)'
_cod_data_source_file c7dt03562d2.cif
_cod_data_source_block 1
_cod_original_cell_volume 2232.4(6)
_cod_database_code 7044693
_shelx_shelxl_version_number 2016/6
_shelx_space_group_comment
;
The symmetry employed for this shelxl refinement is uniquely defined
by the following loop, which should always be used as a source of
symmetry information in preference to the above space-group names.
They are only intended as comments.
;

loop_
_space_group_symop_operation_xyz
'x, y, z'
'-x+1/2, -y, z+1/2'
'-x, y+1/2, -z'
'x+1/2, -y+1/2, -z+1/2'
'-x, -y, -z'
'x-1/2, y, -z-1/2'
'x, -y-1/2, z'
'-x-1/2, y-1/2, z-1/2'

loop_
_atom_site_label
_atom_site_type_symbol
_atom_site_fract_x
_atom_site_fract_y
_atom_site_fract_z
_atom_site_U_iso_or_equiv
_atom_site_adp_type
_atom_site_occupancy
_atom_site_site_symmetry_order
_atom_site_calc_flag
_atom_site_refinement_flags_posn
_atom_site_refinement_flags_adp
_atom_site_refinement_flags_occupancy
_atom_site_disorder_assembly
_atom_site_disorder_group
Eu1 Eu 0.55641(2) 0.750000 0.21387(2) 0.01539(8) Uani 1 2 d S T P . .
C1 C 0.2614(3) 0.63345(14) 0.3130(2) 0.0243(6) Uani 1 1 d . . . . .
O1 O 0.3239(2) 0.68313(9) 0.26905(14) 0.0251(4) Uani 1 1 d . . . . .
O3 O 0.5891(3) 0.750000 0.3892(2) 0.0300(7) Uani 1 2 d S T P . .
C3 C 0.2878(4) 0.51826(15) 0.3801(2) 0.0354(8) Uani 1 1 d . . . . .
O2 O 0.1097(3) 0.63306(11) 0.33486(18) 0.0400(6) Uani 1 1 d . . . . .
C2 C 0.3773(4) 0.57698(16) 0.3381(3) 0.0420(9) Uani 1 1 d . . . . .
H2A H 0.436945 0.563288 0.280518 0.050 Uiso 1 1 calc R U . . .
H2B H 0.461135 0.592360 0.383884 0.050 Uiso 1 1 calc R U . . .
O4 O 0.8685(3) 0.750000 0.41589(19) 0.0279(6) Uani 1 2 d S T P . .
C4 C 0.2077(5) 0.47368(18) 0.3216(3) 0.0491(9) Uani 1 1 d . . . . .
H4 H 0.213811 0.478743 0.255210 0.059 Uiso 1 1 calc R U . . .
C8 C 0.2791(5) 0.50886(19) 0.4785(3) 0.0500(9) Uani 1 1 d . . . . .
H8 H 0.333307 0.538113 0.519675 0.060 Uiso 1 1 calc R U . . .
C7 C 0.1890(6) 0.4556(2) 0.5163(3) 0.0621(12) Uani 1 1 d . . . . .
H7 H 0.184418 0.449431 0.582556 0.074 Uiso 1 1 calc R U . . .
C6 C 0.1084(5) 0.4128(2) 0.4570(4) 0.0625(12) Uani 1 1 d . . . . .
H6 H 0.046889 0.377923 0.482492 0.075 Uiso 1 1 calc R U . . .
C5 C 0.1181(6) 0.42137(19) 0.3596(4) 0.0620(11) Uani 1 1 d . . . . .
H5 H 0.064042 0.391833 0.318795 0.074 Uiso 1 1 calc R U . . .
O5 O 0.7240(4) 0.750000 0.0644(2) 0.0475(9) Uani 1 2 d DS T P . .
H5B H 0.692(7) 0.750000 0.0073(19) 0.057 Uiso 1 2 d DS U P . .
H5A H 0.831(3) 0.750000 0.069(4) 0.057 Uiso 1 2 d DS U P . .
C9 C 0.7180(5) 0.750000 0.4433(3) 0.0214(8) Uani 1 2 d S T P . .
C10 C 0.6987(5) 0.750000 0.5524(3) 0.0333(10) Uani 1 2 d S T P . .
H10A H 0.757222 0.711599 0.577144 0.040 Uiso 0.5 1 calc R U P . .
H10B H 0.757222 0.788401 0.577144 0.040 Uiso 0.5 1 calc R U P . .
C11 C 0.5237(5) 0.750000 0.5932(3) 0.0297(10) Uani 1 2 d S T P B .
C12 C 0.4432(5) 0.6922(2) 0.6150(3) 0.0638(13) Uani 1 1 d . . . . .
H12 H 0.483412 0.650247 0.600997 0.077 Uiso 1 1 calc R U . A 1
C13A C 0.2686(12) 0.7085(6) 0.6685(7) 0.039(3) Uiso 0.479(18) 1 d . . P B 1
C14A C 0.2050(18) 0.741(2) 0.6753(9) 0.030(6) Uiso 0.240(9) 1 d . . P B 1
C13B C 0.2920(9) 0.6776(5) 0.6443(6) 0.043(3) Uiso 0.521(18) 1 d . . P B 2
H13B H 0.252881 0.634407 0.642432 0.051 Uiso 0.521(18) 1 calc R U P B 2
C14B C 0.202(3) 0.7780(10) 0.6744(13) 0.038(7) Uiso 0.260(9) 1 d . . P B 2
H14B H 0.107475 0.794506 0.706118 0.046 Uiso 0.260(9) 1 calc R U P B 2

loop_
_atom_site_aniso_label
_atom_site_aniso_U_11
_atom_site_aniso_U_22
_atom_site_aniso_U_33
_atom_site_aniso_U_23
_atom_site_aniso_U_13
_atom_site_aniso_U_12
Eu1 0.00850(10) 0.02234(11) 0.01533(11) 0.000 0.00034(7) 0.000
C1 0.0194(14) 0.0222(15) 0.0313(15) 0.0059(12) -0.0042(11) -0.0025(11)
O1 0.0221(10) 0.0191(9) 0.0342(11) 0.0036(8) 0.0069(9) 0.0009(8)
O3 0.0161(14) 0.0508(19) 0.0230(14) 0.000 0.0043(12) 0.000
C3 0.0286(16) 0.0257(16) 0.052(2) 0.0151(14) 0.0044(15) 0.0090(13)
O2 0.0174(10) 0.0340(12) 0.0685(16) 0.0256(12) -0.0002(11) 0.0000(9)
C2 0.0253(16) 0.0308(17) 0.070(2) 0.0203(17) 0.0040(16) 0.0037(13)
O4 0.0151(14) 0.0455(18) 0.0230(15) 0.000 0.0054(11) 0.000
C4 0.061(2) 0.037(2) 0.049(2) 0.0071(16) 0.0109(19) 0.0002(18)
C8 0.053(2) 0.046(2) 0.051(2) 0.0065(17) -0.0022(18) 0.0073(18)
C7 0.070(3) 0.062(3) 0.055(3) 0.028(2) 0.018(2) 0.016(2)
C6 0.064(3) 0.034(2) 0.089(3) 0.023(2) 0.033(2) 0.0062(19)
C5 0.068(3) 0.036(2) 0.082(3) -0.005(2) 0.016(2) -0.0118(19)
O5 0.0229(16) 0.100(3) 0.0195(15) 0.000 0.0038(14) 0.000
C9 0.019(2) 0.028(2) 0.0170(19) 0.000 0.0022(15) 0.000
C10 0.022(2) 0.059(3) 0.018(2) 0.000 -0.0007(17) 0.000
C11 0.021(2) 0.056(3) 0.0113(18) 0.000 -0.0017(16) 0.000
C12 0.042(2) 0.083(3) 0.067(3) 0.041(2) -0.015(2) -0.020(2)

loop_
_atom_type_symbol
_atom_type_description
_atom_type_scat_dispersion_real
_atom_type_scat_dispersion_imag
_atom_type_scat_source
C C 0.0033 0.0016 'International Tables Vol C Tables 4.2.6.8 and 6.1.1.4'
H H 0.0000 0.0000 'International Tables Vol C Tables 4.2.6.8 and 6.1.1.4'
O O 0.0106 0.0060 'International Tables Vol C Tables 4.2.6.8 and 6.1.1.4'
Eu Eu -0.1578 3.6682 'International Tables Vol C Tables 4.2.6.8 and 6.1.1.4'

loop_
_geom_angle_atom_site_label_1
_geom_angle_atom_site_label_2
_geom_angle_atom_site_label_3
_geom_angle
_geom_angle_site_symmetry_1
_geom_angle_site_symmetry_3
O4 Eu1 O1 76.23(7) 6_556 7_575
O4 Eu1 O1 76.23(7) 6_556 .
O1 Eu1 O1 68.66(9) 7_575 .
O4 Eu1 O3 146.61(9) 6_556 .
O1 Eu1 O3 76.32(7) 7_575 .
O1 Eu1 O3 76.32(7) . .
O4 Eu1 O5 71.91(10) 6_556 .
O1 Eu1 O5 132.67(7) 7_575 .
O1 Eu1 O5 132.67(7) . .
O3 Eu1 O5 141.49(10) . .
O4 Eu1 O2 84.14(6) 6_556 6_656
O1 Eu1 O2 138.48(6) 7_575 6_656
O1 Eu1 O2 71.30(7) . 6_656
O3 Eu1 O2 104.54(6) . 6_656
O5 Eu1 O2 71.44(6) . 6_656
O4 Eu1 O2 84.14(6) 6_556 4_565
O1 Eu1 O2 71.31(7) 7_575 4_565
O1 Eu1 O2 138.48(6) . 4_565
O3 Eu1 O2 104.54(6) . 4_565
O5 Eu1 O2 71.44(6) . 4_565
O2 Eu1 O2 142.88(12) 6_656 4_565
O4 Eu1 O1 127.20(6) 6_556 4_565
O1 Eu1 O1 107.72(6) 7_575 4_565
O1 Eu1 O1 155.75(2) . 4_565
O3 Eu1 O1 79.53(7) . 4_565
O5 Eu1 O1 68.27(8) . 4_565
O2 Eu1 O1 113.28(6) 6_656 4_565
O2 Eu1 O1 51.26(6) 4_565 4_565
O4 Eu1 O1 127.20(6) 6_556 6_656
O1 Eu1 O1 155.75(2) 7_575 6_656
O1 Eu1 O1 107.72(7) . 6_656
O3 Eu1 O1 79.53(7) . 6_656
O5 Eu1 O1 68.27(8) . 6_656
O2 Eu1 O1 51.26(6) 6_656 6_656
O2 Eu1 O1 113.28(6) 4_565 6_656
O1 Eu1 O1 65.16(8) 4_565 6_656
O4 Eu1 C1 104.82(7) 6_556 4_565
O1 Eu1 C1 90.33(7) 7_575 4_565
O1 Eu1 C1 158.30(7) . 4_565
O3 Eu1 C1 93.97(7) . 4_565
O5 Eu1 C1 65.84(7) . 4_565
O2 Eu1 C1 130.33(7) 6_656 4_565
O2 Eu1 C1 25.18(7) 4_565 4_565
O1 Eu1 C1 26.19(7) 4_565 4_565
O1 Eu1 C1 89.11(7) 6_656 4_565
O4 Eu1 C1 104.82(7) 6_556 6_656
O1 Eu1 C1 158.30(7) 7_575 6_656
O1 Eu1 C1 90.33(7) . 6_656
O3 Eu1 C1 93.97(7) . 6_656
O5 Eu1 C1 65.84(7) . 6_656
O2 Eu1 C1 25.18(7) 6_656 6_656
O2 Eu1 C1 130.33(7) 4_565 6_656
O1 Eu1 C1 89.11(7) 4_565 6_656
O1 Eu1 C1 26.19(7) 6_656 6_656
C1 Eu1 C1 109.91(11) 4_565 6_656
O4 Eu1 Eu1 143.71(7) 6_556 6_656
O1 Eu1 Eu1 131.29(5) 7_575 6_656
O1 Eu1 Eu1 131.29(5) . 6_656
O3 Eu1 Eu1 69.68(6) . 6_656
O5 Eu1 Eu1 71.80(8) . 6_656
O2 Eu1 Eu1 84.48(5) 6_656 6_656
O2 Eu1 Eu1 84.48(5) 4_565 6_656
O1 Eu1 Eu1 33.42(4) 4_565 6_656
O1 Eu1 Eu1 33.42(4) 6_656 6_656
C1 Eu1 Eu1 59.30(5) 4_565 6_656
C1 Eu1 Eu1 59.30(6) 6_656 6_656
O2 C1 O1 119.8(3) . .
O2 C1 C2 121.7(3) . .
O1 C1 C2 118.5(2) . .
O2 C1 Eu1 59.64(15) . 6_556
O1 C1 Eu1 60.55(14) . 6_556
C2 C1 Eu1 172.7(2) . 6_556
C1 O1 Eu1 153.04(18) . .
C1 O1 Eu1 93.26(16) . 6_556
Eu1 O1 Eu1 111.36(7) . 6_556
C9 O3 Eu1 132.5(2) . .
C4 C3 C8 118.2(3) . .
C4 C3 C2 120.6(3) . .
C8 C3 C2 121.1(3) . .
C1 O2 Eu1 95.18(17) . 6_556
C3 C2 C1 114.1(3) . .
C3 C2 H2A 108.7 . .
C1 C2 H2A 108.7 . .
C3 C2 H2B 108.7 . .
C1 C2 H2B 108.7 . .
H2A C2 H2B 107.6 . .
C9 O4 Eu1 147.2(3) . 6_656
C3 C4 C5 121.1(4) . .
C3 C4 H4 119.5 . .
C5 C4 H4 119.5 . .
C3 C8 C7 120.3(4) . .
C3 C8 H8 119.8 . .
C7 C8 H8 119.8 . .
C6 C7 C8 120.4(4) . .
C6 C7 H7 119.8 . .
C8 C7 H7 119.8 . .
C7 C6 C5 119.6(4) . .
C7 C6 H6 120.2 . .
C5 C6 H6 120.2 . .
C6 C5 C4 120.3(4) . .
C6 C5 H5 119.8 . .
C4 C5 H5 119.8 . .
Eu1 O5 H5B 130(4) . .
Eu1 O5 H5A 118(4) . .
H5B O5 H5A 112(6) . .
O4 C9 O3 125.8(3) . .
O4 C9 C10 113.5(3) . .
O3 C9 C10 120.7(3) . .
C11 C10 C9 118.1(3) . .
C11 C10 H10A 107.8 . .
C9 C10 H10A 107.8 . .
C11 C10 H10B 107.8 . .
C9 C10 H10B 107.8 . .
H10A C10 H10B 107.1 . .
C12 C11 C12 118.2(5) 7_575 .
C12 C11 C10 120.9(3) 7_575 .
C12 C11 C10 120.9(2) . .
C13B C12 C11 133.9(7) . .
C11 C12 C13A 108.9(6) . .
C11 C12 H12 125.5 . .
C13A C12 H12 125.5 . .
C14A C13A C14A 12(3) . 7_575
C14A C13A C12 137.6(18) . .
C14A C13A C12 126.7(15) 7_575 .
C14A C13A C13A 38.2(19) . 7_575
C14A C13A C13A 26.3(14) 7_575 7_575
C12 C13A C13A 102.0(5) . 7_575
C14A C14A C13A 141.8(19) 7_575 .
C14A C14A C13A 26.3(14) 7_575 7_575
C13A C14A C13A 116(2) . 7_575
C14B C13B C12 118.2(14) 7_575 .
C14B C13B H13B 120.9 7_575 .
C12 C13B H13B 120.9 . .
C14B C14B H14B 111.2 7_575 .
C13B C14B H14B 111.2 7_575 .

loop_
_geom_bond_atom_site_label_1
_geom_bond_atom_site_label_2
_geom_bond_distance
_geom_bond_site_symmetry_2
Eu1 O4 2.336(3) 6_556
Eu1 O1 2.4098(18) 7_575
Eu1 O1 2.4098(18) .
Eu1 O3 2.452(3) .
Eu1 O5 2.465(3) .
Eu1 O2 2.507(2) 6_656
Eu1 O2 2.507(2) 4_565
Eu1 O1 2.5235(18) 4_565
Eu1 O1 2.5235(18) 6_656
Eu1 C1 2.893(3) 4_565
Eu1 C1 2.893(3) 6_656
Eu1 Eu1 4.0750(6) 6_656
C1 O2 1.236(3) .
C1 O1 1.279(3) .
C1 C2 1.509(4) .
O3 C9 1.266(5) .
C3 C4 1.373(5) .
C3 C8 1.383(5) .
C3 C2 1.505(4) .
C2 H2A 0.9700 .
C2 H2B 0.9700 .
O4 C9 1.249(5) .
C4 C5 1.383(5) .
C4 H4 0.9300 .
C8 C7 1.398(5) .
C8 H8 0.9300 .
C7 C6 1.357(6) .
C7 H7 0.9300 .
C6 C5 1.368(6) .
C6 H6 0.9300 .
C5 H5 0.9300 .
O5 H5B 0.83(2) .
O5 H5A 0.85(2) .
C9 C10 1.525(5) .
C10 C11 1.495(6) .
C10 H10A 0.9700 .
C10 H10B 0.9700 .
C11 C12 1.370(5) 7_575
C11 C12 1.370(5) .
C12 C13B 1.297(8) .
C12 C13A 1.602(12) .
C12 H12 0.9300 .
C13A C14A 0.83(4) .
C13A C14A 1.15(4) 7_575
C13A C13A 1.69(3) 7_575
C14A C14A 0.38(8) 7_575
C13B C14B 1.22(2) 7_575
C13B H13B 0.9300 .
C14B C14B 1.14(4) 7_575
C14B H14B 0.9300 .
